data_4347415
loop_
_publ_author_name
'Fu, Hong-Ru'
'Zhang, Jian'

_publ_section_title
;
 Selective Sorption of Light Hydrocarbons on a Family of Metal-Organic
 Frameworks with Different Imidazolate Pillars.
;
_journal_issue 8
_journal_name_full 'Inorganic chemistry'
_journal_page_first 3928
_journal_page_last 3932
_journal_paper_doi 10.1021/acs.inorgchem.6b00136
_journal_volume 55
_journal_year 2016
_chemical_formula_sum 'C18 H6 N2 O3 Zn'
_chemical_formula_weight 363.64
_space_group_IT_number 15
_space_group_name_Hall '-C 2yc'
_space_group_name_H-M_alt 'C 1 2/c 1'
_symmetry_cell_setting monoclinic
_symmetry_space_group_name_H-M 'C 1 2/c 1'
_atom_sites_solution_hydrogens geom
_atom_sites_solution_primary direct
_atom_sites_solution_secondary difmap
_audit_creation_method SHELXL-97
_audit_update_record
;   
2015-12-06 deposited with the CCDC.
2015-12-07 downloaded from the CCDC.
;
_cell_angle_alpha 90.00
_cell_angle_beta 96.324(3)
_cell_angle_gamma 90.00
_cell_formula_units_Z 8
_cell_length_a 16.3307(5)
_cell_length_b 29.0681(8)
_cell_length_c 9.2803(2)
_cell_measurement_reflns_used 4133
_cell_measurement_temperature 100(2)
_cell_measurement_theta_max 73.6560
_cell_measurement_theta_min 4.7980
_cell_volume 4378.6(2)
_computing_cell_refinement 'Bruker FRAMBO'
_computing_data_collection 'Bruker FRAMBO'
_computing_data_reduction 'Bruker SAINT'
_computing_molecular_graphics 'Bruker SHELXTL'
_computing_publication_material 'Bruker SHELXTL'
_computing_structure_refinement 'SHELXL-97 (Sheldrick, 1997)'
_computing_structure_solution 'SHELXS-97 (Sheldrick, 1990)'
_diffrn_ambient_temperature 100(2)
_diffrn_detector_area_resol_mean none
_diffrn_measured_fraction_theta_full 0.972
_diffrn_measured_fraction_theta_max 0.972
_diffrn_measurement_device_type 'multiwire proportional'
_diffrn_measurement_method 'phi and omega scans'
_diffrn_radiation_monochromator graphite
_diffrn_radiation_source 'fine-focus sealed tube'
_diffrn_radiation_type CuK\a
_diffrn_radiation_wavelength 1.54178
_diffrn_reflns_av_R_equivalents 0.0237
_diffrn_reflns_av_sigmaI/netI 0.0239
_diffrn_reflns_limit_h_max 20
_diffrn_reflns_limit_h_min -18
_diffrn_reflns_limit_k_max 31
_diffrn_reflns_limit_k_min -36
_diffrn_reflns_limit_l_max 11
_diffrn_reflns_limit_l_min -8
_diffrn_reflns_number 8952
_diffrn_reflns_theta_full 74.31
_diffrn_reflns_theta_max 74.31
_diffrn_reflns_theta_min 5.32
_diffrn_standards_decay_% none
_diffrn_standards_interval_count none
_diffrn_standards_interval_time none
_diffrn_standards_number none
_exptl_absorpt_coefficient_mu 1.675
_exptl_absorpt_correction_T_max 0.818
_exptl_absorpt_correction_T_min 0.765
_exptl_crystal_colour colorness
_exptl_crystal_density_diffrn 1.103
_exptl_crystal_density_method 'not measured'
_exptl_crystal_description block
_exptl_crystal_F_000 1456
_exptl_crystal_size_max 0.16
_exptl_crystal_size_mid 0.14
_exptl_crystal_size_min 0.12
_platon_squeeze_details
;
;
_refine_diff_density_max 1.013
_refine_diff_density_min -1.221
_refine_diff_density_rms 0.096
_refine_ls_extinction_method none
_refine_ls_goodness_of_fit_ref 1.069
_refine_ls_hydrogen_treatment mixed
_refine_ls_matrix_type full
_refine_ls_number_parameters 259
_refine_ls_number_reflns 4362
_refine_ls_number_restraints 530
_refine_ls_restrained_S_all 1.212
_refine_ls_R_factor_all 0.0714
_refine_ls_R_factor_gt 0.0651
_refine_ls_shift/su_max 0.003
_refine_ls_shift/su_mean 0.000
_refine_ls_structure_factor_coef Fsqd
_refine_ls_weighting_details 'calc w=1/[\s^2^(Fo^2^)+(0.1522P)^2^+3.6998P] where P=(Fo^2^+2Fc^2^)/3'
_refine_ls_weighting_scheme calc
_refine_ls_wR_factor_gt 0.2090
_refine_ls_wR_factor_ref 0.2186
_reflns_number_gt 3706
_reflns_number_total 4489
_reflns_threshold_expression >2sigma(I)
_cod_data_source_file ic6b00136_si_002.cif
_cod_data_source_block 1-pim
_cod_original_sg_symbol_H-M C2/c
_cod_database_code 4347415

loop_
_symmetry_equiv_pos_as_xyz
'x, y, z'
'-x, y, -z+1/2'
'x+1/2, y+1/2, z'
'-x+1/2, y+1/2, -z+1/2'
'-x, -y, -z'
'x, -y, z-1/2'
'-x+1/2, -y+1/2, -z'
'x+1/2, -y+1/2, z-1/2'

loop_
_atom_site_label
_atom_site_type_symbol
_atom_site_fract_x
_atom_site_fract_y
_atom_site_fract_z
_atom_site_U_iso_or_equiv
_atom_site_adp_type
_atom_site_occupancy
_atom_site_symmetry_multiplicity
_atom_site_calc_flag
_atom_site_refinement_flags
Zn1 Zn -0.00801(3) 0.230657(17) 0.57086(5) 0.0491(3) Uani 1 1 d U
C3 C 0.0310(3) 0.38887(15) 0.6393(5) 0.0598(9) Uani 1 1 d U
C9 C 0.0000 0.6078(2) 0.7500 0.0576(11) Uani 1 2 d SU
O1 O 0.0123(2) 0.29366(10) 0.6343(3) 0.0653(7) Uani 1 1 d U
O2 O -0.3848(2) 0.70923(13) 0.8818(4) 0.0783(9) Uani 1 1 d U
C7 C -0.0734(2) 0.53631(14) 0.7576(5) 0.0577(8) Uani 1 1 d U
C1 C 0.0000 0.31356(18) 0.7500 0.0527(11) Uani 1 2 d SU
O4 O -0.4226(2) 0.68843(12) 0.6518(4) 0.0727(8) Uani 1 1 d U
C15 C -0.3732(3) 0.68866(16) 0.7661(6) 0.0652(10) Uani 1 1 d U
C8 C -0.0735(2) 0.58438(14) 0.7572(5) 0.0575(8) Uani 1 1 d U
C10 C -0.1517(3) 0.61029(14) 0.7617(5) 0.0606(9) Uani 1 1 d U
C5 C 0.0000 0.46127(19) 0.7500 0.0535(11) Uani 1 2 d SU
C2 C 0.0000 0.36455(18) 0.7500 0.0509(10) Uani 1 2 d SU
C6 C 0.0000 0.51173(19) 0.7500 0.0549(11) Uani 1 2 d SU
C4 C 0.0313(3) 0.43626(15) 0.6398(4) 0.0611(9) Uani 1 1 d DU
C18 C -0.2963(3) 0.66104(15) 0.7663(5) 0.0638(9) Uani 1 1 d U
C11 C -0.2171(3) 0.60430(19) 0.6548(6) 0.0760(11) Uani 1 1 d U
C12 C -0.2879(3) 0.6300(2) 0.6552(6) 0.0771(11) Uani 1 1 d U
C13 C -0.2327(3) 0.6659(2) 0.8748(7) 0.0841(12) Uani 1 1 d U
H13 H -0.2382 0.6861 0.9510 0.101 Uiso 1 1 calc R
C14 C -0.1609(3) 0.6412(2) 0.8721(7) 0.0833(12) Uani 1 1 d U
H14 H -0.1180 0.6454 0.9455 0.100 Uiso 1 1 calc R
N4 N -0.1470(7) 0.5136(4) 0.7663(15) 0.144(4) Uani 0.75 1 d P
N3 N 0.0000 0.6542(7) 0.7500 0.116(5) Uani 0.50 2 d SP
C16 C 0.1003(10) 0.2433(6) 0.2668(18) 0.093(2) Uani 0.50 1 d PU
C19 C -0.1111(10) 0.2215(6) 0.2988(16) 0.098(2) Uani 0.50 1 d PU
N2 N -0.0369(5) 0.2284(2) 0.3613(7) 0.0584(16) Uani 0.50 1 d P
N1 N 0.0265(7) 0.2280(3) 0.3717(9) 0.0757(17) Uani 0.50 1 d PU
C17 C 0.0000 0.2303(3) 0.2500 0.0777(17) Uani 1 2 d SU
C20 C -0.1496(8) 0.1934(4) 0.2196(13) 0.149(3) Uani 1 1 d U
C1A C 0.1089(6) 0.2284(3) 0.3420(12) 0.120(2) Uani 1 1 d U
C21 C -0.2491(9) 0.2075(7) 0.173(2) 0.207(5) Uani 1 1 d U
H3 H 0.052(4) 0.377(2) 0.568(7) 0.089(18) Uiso 1 1 d .
H12 H -0.332(4) 0.6244(18) 0.577(6) 0.076(15) Uiso 1 1 d .
H11 H -0.210(5) 0.572(3) 0.585(9) 0.12(2) Uiso 1 1 d .
H4 H 0.051(5) 0.454(2) 0.559(6) 0.12(2) Uiso 1 1 d D

loop_
_atom_site_aniso_label
_atom_site_aniso_U_11
_atom_site_aniso_U_22
_atom_site_aniso_U_33
_atom_site_aniso_U_23
_atom_site_aniso_U_13
_atom_site_aniso_U_12
Zn1 0.0590(4) 0.0539(4) 0.0352(4) -0.00113(16) 0.0087(2) -0.00180(18)
C3 0.078(2) 0.0535(19) 0.0504(19) -0.0028(15) 0.0198(17) -0.0018(17)
C9 0.057(2) 0.055(2) 0.063(3) 0.000 0.012(2) 0.000
O1 0.0911(19) 0.0533(15) 0.0546(15) -0.0055(12) 0.0219(14) -0.0084(13)
O2 0.0589(16) 0.083(2) 0.090(2) -0.0221(18) -0.0010(15) 0.0145(15)
C7 0.0548(18) 0.0548(18) 0.065(2) -0.0012(15) 0.0113(16) 0.0008(15)
C1 0.062(3) 0.050(2) 0.047(2) 0.000 0.009(2) 0.000
O4 0.0675(17) 0.0787(19) 0.0723(18) 0.0049(15) 0.0092(14) 0.0209(15)
C15 0.0560(19) 0.063(2) 0.078(2) -0.0010(18) 0.0134(18) 0.0081(17)
C8 0.0521(18) 0.0581(19) 0.0639(19) 0.0003(16) 0.0128(15) 0.0041(15)
C10 0.0544(18) 0.0576(19) 0.071(2) -0.0022(17) 0.0142(16) 0.0056(15)
C5 0.056(2) 0.050(2) 0.055(2) 0.000 0.010(2) 0.000
C2 0.059(2) 0.050(2) 0.045(2) 0.000 0.0093(19) 0.000
C6 0.055(2) 0.052(2) 0.059(2) 0.000 0.012(2) 0.000
C4 0.075(2) 0.058(2) 0.054(2) 0.0037(15) 0.0244(17) -0.0028(17)
C18 0.0559(19) 0.062(2) 0.075(2) 0.0008(17) 0.0119(17) 0.0100(16)
C11 0.067(2) 0.083(2) 0.078(2) -0.015(2) 0.0078(19) 0.016(2)
C12 0.064(2) 0.088(3) 0.078(2) -0.010(2) 0.0030(19) 0.019(2)
C13 0.071(2) 0.086(3) 0.093(3) -0.025(2) 0.001(2) 0.021(2)
C14 0.068(2) 0.087(3) 0.093(3) -0.022(2) -0.004(2) 0.018(2)
N4 0.121(7) 0.123(7) 0.191(11) 0.019(7) 0.034(7) 0.008(6)
N3 0.097(11) 0.115(12) 0.141(15) 0.000 0.040(11) 0.000
C16 0.098(5) 0.106(5) 0.076(5) 0.011(4) 0.009(4) -0.005(4)
C19 0.099(4) 0.122(5) 0.074(4) 0.004(4) 0.014(4) -0.007(4)
N2 0.062(4) 0.076(5) 0.038(3) 0.001(2) 0.008(3) 0.006(3)
N1 0.083(4) 0.096(4) 0.051(3) 0.001(3) 0.019(3) -0.005(3)
C17 0.104(4) 0.085(4) 0.049(3) 0.000 0.032(3) 0.000
C20 0.152(5) 0.168(6) 0.129(5) -0.003(5) 0.016(5) -0.001(5)
C1A 0.115(4) 0.145(5) 0.101(4) -0.003(4) 0.015(4) 0.002(4)
C21 0.137(8) 0.270(12) 0.211(11) -0.019(11) 0.005(8) 0.002(9)

loop_
_atom_type_symbol
_atom_type_description
_atom_type_scat_dispersion_real
_atom_type_scat_dispersion_imag
_atom_type_scat_source
C C 0.0181 0.0091 'International Tables Vol C Tables 4.2.6.8 and 6.1.1.4'
H H 0.0000 0.0000 'International Tables Vol C Tables 4.2.6.8 and 6.1.1.4'
N N 0.0311 0.0180 'International Tables Vol C Tables 4.2.6.8 and 6.1.1.4'
O O 0.0492 0.0322 'International Tables Vol C Tables 4.2.6.8 and 6.1.1.4'
Zn Zn -1.5491 0.6778 'International Tables Vol C Tables 4.2.6.8 and 6.1.1.4'

loop_
_geom_angle_atom_site_label_1
_geom_angle_atom_site_label_2
_geom_angle_atom_site_label_3
_geom_angle
_geom_angle_site_symmetry_1
_geom_angle_site_symmetry_3
O1 Zn1 O4 112.74(15) . 3_545
O1 Zn1 O2 111.13(16) . 4_446
O4 Zn1 O2 109.53(16) 3_545 4_446
O1 Zn1 N2 110.4(2) . .
O4 Zn1 N2 116.6(2) 3_545 .
O2 Zn1 N2 95.1(3) 4_446 .
O1 Zn1 N1 105.1(3) . .
O4 Zn1 N1 94.0(3) 3_545 .
O2 Zn1 N1 123.3(3) 4_446 .
N2 Zn1 N1 30.3(3) . .
C4 C3 C2 120.5(4) . .
C4 C3 H3 115(4) . .
C2 C3 H3 125(4) . .
N3 C9 C8 119.4(3) . .
N3 C9 C8 119.4(3) . 2_556
C8 C9 C8 121.2(5) . 2_556
C1 O1 Zn1 131.0(3) . .
C15 O2 Zn1 124.4(3) . 4_456
N4 C7 C8 118.4(6) . .
N4 C7 C6 120.9(6) . .
C8 C7 C6 120.7(4) . .
O1 C1 O1 125.1(5) . 2_556
O1 C1 C2 117.4(3) . .
O1 C1 C2 117.4(3) 2_556 .
C15 O4 Zn1 133.4(3) . 3_455
O4 C15 O2 125.2(4) . .
O4 C15 C18 117.4(4) . .
O2 C15 C18 117.4(4) . .
C9 C8 C7 119.3(4) . .
C9 C8 C10 120.2(4) . .
C7 C8 C10 120.5(4) . .
C14 C10 C11 118.3(4) . .
C14 C10 C8 120.9(4) . .
C11 C10 C8 120.8(4) . .
C4 C5 C4 117.3(5) . 2_556
C4 C5 C6 121.4(3) . .
C4 C5 C6 121.4(3) 2_556 .
C3 C2 C3 118.8(5) 2_556 .
C3 C2 C1 120.6(3) 2_556 .
C3 C2 C1 120.6(3) . .
C7 C6 C7 118.8(5) . 2_556
C7 C6 C5 120.6(3) . .
C7 C6 C5 120.6(3) 2_556 .
C3 C4 C5 121.5(4) . .
C3 C4 H4 121(4) . .
C5 C4 H4 118(4) . .
C13 C18 C12 119.0(4) . .
C13 C18 C15 121.0(4) . .
C12 C18 C15 120.1(4) . .
C12 C11 C10 120.7(5) . .
C12 C11 H11 126(4) . .
C10 C11 H11 113(4) . .
C11 C12 C18 120.4(5) . .
C11 C12 H12 117(3) . .
C18 C12 H12 123(3) . .
C18 C13 C14 120.6(5) . .
C18 C13 H13 119.7 . .
C14 C13 H13 119.7 . .
C13 C14 C10 120.9(5) . .
C13 C14 H14 119.5 . .
C10 C14 H14 119.5 . .
C1A C16 C19 100(2) . 2
C1A C16 N2 122.9(18) . 2
C19 C16 N2 56.9(14) 2 2
C1A C16 C17 92.0(15) . .
C19 C16 C17 92.4(16) 2 .
N2 C16 C17 45.6(5) 2 .
C1A C16 C20 55.7(14) . 2
C19 C16 C20 46.6(14) 2 2
N2 C16 C20 95.3(11) 2 2
C17 C16 C20 105.8(10) . 2
C1A C16 N1 55.8(13) . .
C19 C16 N1 114.0(19) 2 .
N2 C16 N1 84.8(8) 2 .
C17 C16 N1 40.6(5) . .
C20 C16 N1 95.6(10) 2 .
C16 C19 C20 100.8(18) 2 .
C16 C19 C1A 37.5(12) 2 2
C20 C19 C1A 65.0(10) . 2
C16 C19 N2 87.2(17) 2 .
C20 C19 N2 139.6(16) . .
C1A C19 N2 107.0(13) 2 .
C16 C19 C17 59.7(14) 2 .
C20 C19 C17 112.3(12) . .
C1A C19 C17 67.8(8) 2 .
N2 C19 C17 39.8(6) . .
N1 N2 C17 60.5(6) . .
N1 N2 C19 156.7(11) . .
C17 N2 C19 98.6(8) . .
N1 N2 C16 130.9(10) . 2
C17 N2 C16 72.3(7) . 2
C19 N2 C16 35.9(8) . 2
N1 N2 Zn1 77.1(6) . .
C17 N2 Zn1 137.2(6) . .
C19 N2 Zn1 124.2(8) . .
C16 N2 Zn1 145.4(7) 2 .
N2 N1 C17 69.3(7) . .
N2 N1 C1A 163.4(10) . .
C17 N1 C1A 94.1(7) . .
N2 N1 C16 135.8(10) . .
C17 N1 C16 68.9(7) . .
C1A N1 C16 28.9(6) . .
N2 N1 Zn1 72.6(6) . .
C17 N1 Zn1 141.5(8) . .
C1A N1 Zn1 123.9(8) . .
C16 N1 Zn1 144.8(8) . .
N1 C17 N1 173.4(12) . 2
N1 C17 N2 50.3(5) . .
N1 C17 N2 129.3(6) 2 .
N1 C17 N2 129.3(6) . 2
N1 C17 N2 50.3(5) 2 2
N2 C17 N2 174.9(10) . 2
N1 C17 C16 111.1(8) . 2
N1 C17 C16 70.5(7) 2 2
N2 C17 C16 62.0(7) . 2
N2 C17 C16 119.3(7) 2 2
N1 C17 C16 70.5(7) . .
N1 C17 C16 111.1(8) 2 .
N2 C17 C16 119.3(7) . .
N2 C17 C16 62.0(7) 2 .
C16 C17 C16 154.0(13) 2 .
N1 C17 C1A 47.8(6) . .
N1 C17 C1A 131.9(6) 2 .
N2 C17 C1A 98.1(5) . .
N2 C17 C1A 81.7(5) 2 .
C16 C17 C1A 156.1(6) 2 .
C16 C17 C1A 25.7(5) . .
N1 C17 C1A 131.9(6) . 2
N1 C17 C1A 47.8(6) 2 2
N2 C17 C1A 81.7(5) . 2
N2 C17 C1A 98.1(5) 2 2
C16 C17 C1A 25.7(5) 2 2
C16 C17 C1A 156.1(6) . 2
C1A C17 C1A 176.6(8) . 2
N1 C17 C19 91.4(7) . .
N1 C17 C19 87.7(7) 2 .
N2 C17 C19 41.6(6) . .
N2 C17 C19 137.4(6) 2 .
C16 C17 C19 28.0(7) 2 .
C16 C17 C19 160.5(7) . .
C1A C17 C19 138.7(6) . .
C1A C17 C19 40.6(6) 2 .
N1 C17 C19 87.7(7) . 2
N1 C17 C19 91.4(7) 2 2
N2 C17 C19 137.4(6) . 2
N2 C17 C19 41.6(6) 2 2
C16 C17 C19 160.5(7) 2 2
C16 C17 C19 28.0(7) . 2
C1A C17 C19 40.6(6) . 2
C1A C17 C19 138.7(6) 2 2
C19 C17 C19 164.8(12) . 2
C19 C20 C1A 61.0(10) . 2
C19 C20 C16 32.6(8) . 2
C1A C20 C16 29.5(6) 2 2
C19 C20 C21 114.0(13) . .
C1A C20 C21 102.1(11) 2 .
C16 C20 C21 104.6(11) 2 .
C16 C1A C19 42.4(15) . 2
C16 C1A C20 94.8(17) . 2
C19 C1A C20 54.0(9) 2 2
C16 C1A N1 95.3(16) . .
C19 C1A N1 108.8(11) 2 .
C20 C1A N1 126.4(10) 2 .
C16 C1A C17 62.3(13) . .
C19 C1A C17 71.7(8) 2 .
C20 C1A C17 108.0(8) 2 .
N1 C1A C17 38.0(5) . .

loop_
_geom_bond_atom_site_label_1
_geom_bond_atom_site_label_2
_geom_bond_distance
_geom_bond_site_symmetry_2
Zn1 O1 1.941(3) .
Zn1 O4 1.946(3) 3_545
Zn1 O2 1.954(3) 4_446
Zn1 N2 1.951(7) .
Zn1 N1 1.993(8) .
C3 C4 1.378(6) .
C3 C2 1.388(5) .
C3 H3 0.85(7) .
C9 N3 1.35(2) .
C9 C8 1.389(5) .
C9 C8 1.389(5) 2_556
O1 C1 1.255(4) .
O2 C15 1.262(6) .
O2 Zn1 1.954(3) 4_456
C7 N4 1.382(12) .
C7 C8 1.398(6) .
C7 C6 1.403(5) .
C1 O1 1.255(4) 2_556
C1 C2 1.482(7) .
O4 C15 1.260(6) .
O4 Zn1 1.946(3) 3_455
C15 C18 1.490(6) .
C8 C10 1.487(5) .
C10 C14 1.383(7) .
C10 C11 1.387(7) .
C5 C4 1.396(5) .
C5 C4 1.396(5) 2_556
C5 C6 1.467(8) .
C2 C3 1.388(5) 2_556
C6 C7 1.403(5) 2_556
C4 H4 0.994(10) .
C18 C13 1.372(7) .
C18 C12 1.388(7) .
C11 C12 1.377(7) .
C11 H11 1.16(8) .
C12 H12 0.98(6) .
C13 C14 1.378(7) .
C13 H13 0.9300 .
C14 H14 0.9300 .
C16 C1A 0.820(14) .
C16 C19 0.91(2) 2
C16 N2 1.550(17) 2
C16 C17 1.672(15) .
C16 C20 1.66(2) 2
C16 N1 1.689(18) .
C19 C16 0.91(2) 2
C19 C20 1.226(18) .
C19 C1A 1.326(18) 2
C19 N2 1.300(17) .
C19 C17 1.935(16) .
N2 N1 1.031(12) .
N2 C17 1.253(7) .
N2 C16 1.550(17) 2
N1 C17 1.166(9) .
N1 C1A 1.403(14) .
C17 N1 1.166(9) 2
C17 N2 1.253(7) 2
C17 C16 1.672(15) 2
C17 C1A 1.887(10) .
C17 C1A 1.887(10) 2
C17 C19 1.935(16) 2
C20 C1A 1.374(15) 2
C20 C16 1.66(2) 2
C20 C21 1.685(17) .
C1A C19 1.326(18) 2
C1A C20 1.374(15) 2

loop_
_geom_torsion_atom_site_label_1
_geom_torsion_atom_site_label_2
_geom_torsion_atom_site_label_3
_geom_torsion_atom_site_label_4
_geom_torsion
_geom_torsion_site_symmetry_1
_geom_torsion_site_symmetry_4
O4 Zn1 O1 C1 -80.3(4) 3_545 .
O2 Zn1 O1 C1 43.1(4) 4_446 .
N2 Zn1 O1 C1 147.3(4) . .
N1 Zn1 O1 C1 178.6(4) . .
Zn1 O1 C1 O1 16.8(2) . 2_556
Zn1 O1 C1 C2 -163.2(2) . .
Zn1 O4 C15 O2 25.6(8) 3_455 .
Zn1 O4 C15 C18 -156.7(3) 3_455 .
Zn1 O2 C15 O4 17.8(7) 4_456 .
Zn1 O2 C15 C18 -159.8(3) 4_456 .
N3 C9 C8 C7 -179.8(3) . .
C8 C9 C8 C7 0.2(3) 2_556 .
N3 C9 C8 C10 1.3(4) . .
C8 C9 C8 C10 -178.7(4) 2_556 .
N4 C7 C8 C9 179.3(7) . .
C6 C7 C8 C9 -0.3(6) . .
N4 C7 C8 C10 -1.8(9) . .
C6 C7 C8 C10 178.6(3) . .
C9 C8 C10 C14 -59.5(6) . .
C7 C8 C10 C14 121.6(6) . .
C9 C8 C10 C11 120.0(5) . .
C7 C8 C10 C11 -58.8(6) . .
C4 C3 C2 C3 0.3(3) . 2_556
C4 C3 C2 C1 -179.7(3) . .
O1 C1 C2 C3 165.5(3) . 2_556
O1 C1 C2 C3 -14.5(3) 2_556 2_556
O1 C1 C2 C3 -14.5(3) . .
O1 C1 C2 C3 165.5(3) 2_556 .
N4 C7 C6 C7 -179.5(8) . 2_556
C8 C7 C6 C7 0.2(3) . 2_556
N4 C7 C6 C5 0.5(8) . .
C8 C7 C6 C5 -179.8(3) . .
C4 C5 C6 C7 124.8(3) . .
C4 C5 C6 C7 -55.2(3) 2_556 .
C4 C5 C6 C7 -55.2(3) . 2_556
C4 C5 C6 C7 124.8(3) 2_556 2_556
C2 C3 C4 C5 -0.6(7) . .
C4 C5 C4 C3 0.3(3) 2_556 .
C6 C5 C4 C3 -179.7(3) . .
O4 C15 C18 C13 168.0(5) . .
O2 C15 C18 C13 -14.2(7) . .
O4 C15 C18 C12 -11.6(7) . .
O2 C15 C18 C12 166.2(5) . .
C14 C10 C11 C12 2.9(9) . .
C8 C10 C11 C12 -176.7(5) . .
C10 C11 C12 C18 -2.8(9) . .
C13 C18 C12 C11 0.6(9) . .
C15 C18 C12 C11 -179.8(5) . .
C12 C18 C13 C14 1.4(9) . .
C15 C18 C13 C14 -178.1(6) . .
C18 C13 C14 C10 -1.3(10) . .
C11 C10 C14 C13 -0.9(9) . .
C8 C10 C14 C13 178.7(5) . .
C16 C19 N2 N1 -67(4) 2 .
C20 C19 N2 N1 36(4) . .
C1A C19 N2 N1 -35(4) 2 .
C17 C19 N2 N1 -24(3) . .
C16 C19 N2 C17 -43.0(17) 2 .
C20 C19 N2 C17 60(2) . .
C1A C19 N2 C17 -10.7(14) 2 .
C20 C19 N2 C16 103(3) . 2
C1A C19 N2 C16 32.3(12) 2 2
C17 C19 N2 C16 43.0(17) . 2
C16 C19 N2 Zn1 139.5(14) 2 .
C20 C19 N2 Zn1 -117(2) . .
C1A C19 N2 Zn1 171.8(8) 2 .
C17 C19 N2 Zn1 -177.5(11) . .
O1 Zn1 N2 N1 85.2(7) . .
O4 Zn1 N2 N1 -45.2(7) 3_545 .
O2 Zn1 N2 N1 -160.0(6) 4_446 .
O1 Zn1 N2 C17 78.2(9) . .
O4 Zn1 N2 C17 -52.1(10) 3_545 .
O2 Zn1 N2 C17 -167.0(9) 4_446 .
N1 Zn1 N2 C17 -6.9(8) . .
O1 Zn1 N2 C19 -105.3(11) . .
O4 Zn1 N2 C19 124.3(11) 3_545 .
O2 Zn1 N2 C19 9.5(11) 4_446 .
N1 Zn1 N2 C19 169.5(14) . .
O1 Zn1 N2 C16 -63.2(15) . 2
O4 Zn1 N2 C16 166.4(14) 3_545 2
O2 Zn1 N2 C16 51.6(14) 4_446 2
N1 Zn1 N2 C16 -148.4(17) . 2
C19 N2 N1 C17 28(3) . .
C16 N2 N1 C17 -17.8(13) 2 .
Zn1 N2 N1 C17 -174.6(6) . .
C17 N2 N1 C1A 0(4) . .
C19 N2 N1 C1A 28(6) . .
C16 N2 N1 C1A -17(4) 2 .
Zn1 N2 N1 C1A -174(4) . .
C17 N2 N1 C16 19.6(13) . .
C19 N2 N1 C16 47(3) . .
C16 N2 N1 C16 1.8(19) 2 .
Zn1 N2 N1 C16 -155.0(14) . .
C17 N2 N1 Zn1 174.6(6) . .
C19 N2 N1 Zn1 -158(3) . .
C16 N2 N1 Zn1 156.8(12) 2 .
C1A C16 N1 N2 -168.8(18) . .
C19 C16 N1 N2 -83(2) 2 .
N2 C16 N1 N2 -32.7(16) 2 .
C17 C16 N1 N2 -19.6(13) . .
C20 C16 N1 N2 -127.5(14) 2 .
C1A C16 N1 C17 -149.2(19) . .
C19 C16 N1 C17 -63.3(19) 2 .
N2 C16 N1 C17 -13.1(7) 2 .
C20 C16 N1 C17 -107.9(10) 2 .
C19 C16 N1 C1A 86(2) 2 .
N2 C16 N1 C1A 136(2) 2 .
C17 C16 N1 C1A 149.2(19) . .
C20 C16 N1 C1A 41.3(13) 2 .
C1A C16 N1 Zn1 56(2) . .
C19 C16 N1 Zn1 141.4(17) 2 .
N2 C16 N1 Zn1 -168.4(11) 2 .
C17 C16 N1 Zn1 -155.3(15) . .
C20 C16 N1 Zn1 96.8(15) 2 .
O1 Zn1 N1 N2 -104.6(6) . .
O4 Zn1 N1 N2 140.5(6) 3_545 .
O2 Zn1 N1 N2 24.0(8) 4_446 .
O1 Zn1 N1 C17 -96.5(12) . .
O4 Zn1 N1 C17 148.6(12) 3_545 .
O2 Zn1 N1 C17 32.1(13) 4_446 .
N2 Zn1 N1 C17 8.1(10) . .
O1 Zn1 N1 C1A 73.4(8) . .
O4 Zn1 N1 C1A -41.5(8) 3_545 .
O2 Zn1 N1 C1A -158.0(7) 4_446 .
N2 Zn1 N1 C1A 178.0(13) . .
O1 Zn1 N1 C16 44.7(14) . .
O4 Zn1 N1 C16 -70.1(14) 3_545 .
O2 Zn1 N1 C16 173.3(13) 4_446 .
N2 Zn1 N1 C16 149.3(18) . .
N2 N1 C17 N1 -89.4(6) . 2
C1A N1 C17 N1 90.7(6) . 2
C16 N1 C17 N1 105.1(7) . 2
Zn1 N1 C17 N1 -97.7(11) . 2
C1A N1 C17 N2 -179.9(10) . .
C16 N1 C17 N2 -165.5(10) . .
Zn1 N1 C17 N2 -8.3(10) . .
N2 N1 C17 N2 -173.4(12) . 2
C1A N1 C17 N2 6.7(13) . 2
C16 N1 C17 N2 21.1(11) . 2
Zn1 N1 C17 N2 178.3(8) . 2
N2 N1 C17 C16 13.3(10) . 2
C1A N1 C17 C16 -166.6(8) . 2
C16 N1 C17 C16 -152.3(14) . 2
Zn1 N1 C17 C16 5.0(16) . 2
N2 N1 C17 C16 165.5(10) . .
C1A N1 C17 C16 -14.4(9) . .
Zn1 N1 C17 C16 157.2(13) . .
N2 N1 C17 C1A 179.9(10) . .
C16 N1 C17 C1A 14.4(9) . .
Zn1 N1 C17 C1A 171.6(15) . .
N2 N1 C17 C1A -4.7(11) . 2
C1A N1 C17 C1A 175.4(10) . 2
C16 N1 C17 C1A -170.2(11) . 2
Zn1 N1 C17 C1A -13.0(18) . 2
N2 N1 C17 C19 -7.1(8) . .
C1A N1 C17 C19 173.0(8) . .
C16 N1 C17 C19 -172.6(9) . .
Zn1 N1 C17 C19 -15.4(13) . .
N2 N1 C17 C19 -171.9(9) . 2
C1A N1 C17 C19 8.2(9) . 2
C16 N1 C17 C19 22.5(8) . 2
Zn1 N1 C17 C19 179.8(12) . 2
C19 N2 C17 N1 -169.3(12) . .
C16 N2 C17 N1 166.0(10) 2 .
Zn1 N2 C17 N1 7.8(9) . .
N1 N2 C17 N1 171.4(15) . 2
C19 N2 C17 N1 2.2(14) . 2
C16 N2 C17 N1 -22.6(12) 2 2
Zn1 N2 C17 N1 179.2(8) . 2
N1 N2 C17 N2 87.8(7) . 2
C19 N2 C17 N2 -81.4(9) . 2
C16 N2 C17 N2 -106.2(7) 2 2
Zn1 N2 C17 N2 95.6(8) . 2
N1 N2 C17 C16 -166.0(10) . 2
C19 N2 C17 C16 24.8(11) . 2
Zn1 N2 C17 C16 -158.2(11) . 2
N1 N2 C17 C16 -15.7(10) . .
C19 N2 C17 C16 175.1(12) . .
C16 N2 C17 C16 150.3(14) 2 .
Zn1 N2 C17 C16 -7.9(14) . .
N1 N2 C17 C1A -0.1(8) . .
C19 N2 C17 C1A -169.3(9) . .
C16 N2 C17 C1A 165.9(8) 2 .
Zn1 N2 C17 C1A 7.7(10) . .
N1 N2 C17 C1A 176.5(8) . 2
C19 N2 C17 C1A 7.2(10) . 2
C16 N2 C17 C1A -17.6(8) 2 2
Zn1 N2 C17 C1A -175.8(8) . 2
N1 N2 C17 C19 169.3(12) . .
C16 N2 C17 C19 -24.8(11) 2 .
Zn1 N2 C17 C19 177.0(14) . .
N1 N2 C17 C19 11.9(13) . 2
C19 N2 C17 C19 -157.3(17) . 2
C16 N2 C17 C19 177.9(13) 2 2
Zn1 N2 C17 C19 19.7(17) . 2
C1A C16 C17 N1 25.1(16) . .
C19 C16 C17 N1 125.3(18) 2 .
N2 C16 C17 N1 161.6(10) 2 .
C20 C16 C17 N1 79.9(11) 2 .
C1A C16 C17 N1 -148.1(16) . 2
C19 C16 C17 N1 -47.9(19) 2 2
N2 C16 C17 N1 -11.5(9) 2 2
C20 C16 C17 N1 -93.2(11) 2 2
N1 C16 C17 N1 -173.2(12) . 2
C1A C16 C17 N2 38(2) . .
C19 C16 C17 N2 138.0(16) 2 .
N2 C16 C17 N2 174.4(11) 2 .
C20 C16 C17 N2 92.7(12) 2 .
N1 C16 C17 N2 12.7(9) . .
C1A C16 C17 N2 -136.5(19) . 2
C19 C16 C17 N2 -36.4(15) 2 2
C20 C16 C17 N2 -81.7(11) 2 2
N1 C16 C17 N2 -161.6(10) . 2
C1A C16 C17 C16 123.4(17) . 2
C19 C16 C17 C16 -136.4(17) 2 2
N2 C16 C17 C16 -100.0(6) 2 2
C20 C16 C17 C16 178.2(10) 2 2
N1 C16 C17 C16 98.3(6) . 2
C19 C16 C17 C1A 100(2) 2 .
N2 C16 C17 C1A 136.5(19) 2 .
C20 C16 C17 C1A 54.8(14) 2 .
N1 C16 C17 C1A -25.1(16) . .
C1A C16 C17 C1A -173.1(16) . 2
C19 C16 C17 C1A -73(3) 2 2
N2 C16 C17 C1A -37(2) 2 2
C20 C16 C17 C1A -118.3(18) 2 2
N1 C16 C17 C1A 161.8(19) . 2
C1A C16 C17 C19 48(4) . .
C19 C16 C17 C19 148(3) 2 .
N2 C16 C17 C19 -176(3) 2 .
C20 C16 C17 C19 103(3) 2 .
N1 C16 C17 C19 23(3) . .
C1A C16 C17 C19 -100(2) . 2
N2 C16 C17 C19 36.4(15) 2 2
C20 C16 C17 C19 -45.3(14) 2 2
N1 C16 C17 C19 -125.3(18) . 2
C16 C19 C17 N1 136.2(17) 2 .
C20 C19 C17 N1 -134.1(14) . .
C1A C19 C17 N1 177.2(10) 2 .
N2 C19 C17 N1 8.3(9) . .
C16 C19 C17 N1 -50.4(17) 2 2
C20 C19 C17 N1 39.3(14) . 2
C1A C19 C17 N1 -9.3(10) 2 2
N2 C19 C17 N1 -178.3(11) . 2
C16 C19 C17 N2 128(2) 2 .
C20 C19 C17 N2 -142.4(18) . .
C1A C19 C17 N2 169.0(15) 2 .
C16 C19 C17 N2 -60(2) 2 2
C20 C19 C17 N2 30(2) . 2
C1A C19 C17 N2 -18.5(16) 2 2
N2 C19 C17 N2 172.5(14) . 2
C20 C19 C17 C16 89.7(19) . 2
C1A C19 C17 C16 41.1(13) 2 2
N2 C19 C17 C16 -128(2) . 2
C16 C19 C17 C16 115(3) 2 .
C20 C19 C17 C16 -155(2) . .
C1A C19 C17 C16 156(2) 2 .
N2 C19 C17 C16 -13(3) . .
C16 C19 C17 C1A 144.1(16) 2 .
C20 C19 C17 C1A -126.3(13) . .
C1A C19 C17 C1A -174.9(11) 2 .
N2 C19 C17 C1A 16.1(14) . .
C16 C19 C17 C1A -41.1(13) 2 2
C20 C19 C17 C1A 48.6(10) . 2
N2 C19 C17 C1A -169.0(15) . 2
C16 C19 C17 C19 -137.4(17) 2 2
C20 C19 C17 C19 -47.7(12) . 2
C1A C19 C17 C19 -96.3(8) 2 2
N2 C19 C17 C19 94.7(8) . 2
C16 C19 C20 C1A 11.4(15) 2 2
N2 C19 C20 C1A -87(2) . 2
C17 C19 C20 C1A -50.0(9) . 2
C1A C19 C20 C16 -11.4(15) 2 2
N2 C19 C20 C16 -99(3) . 2
C17 C19 C20 C16 -61.5(15) . 2
C16 C19 C20 C21 -80(2) 2 .
C1A C19 C20 C21 -91.0(13) 2 .
N2 C19 C20 C21 -178.1(19) . .
C17 C19 C20 C21 -141.0(11) . .
N2 C16 C1A C19 57(2) 2 2
C17 C16 C1A C19 92.8(18) . 2
C20 C16 C1A C19 -15(2) 2 2
N1 C16 C1A C19 112.2(17) . 2
C19 C16 C1A C20 15(2) 2 2
N2 C16 C1A C20 72(2) 2 2
C17 C16 C1A C20 107.8(10) . 2
N1 C16 C1A C20 127.3(11) . 2
C19 C16 C1A N1 -112.2(17) 2 .
N2 C16 C1A N1 -55(2) 2 .
C17 C16 C1A N1 -19.5(11) . .
C20 C16 C1A N1 -127.3(11) 2 .
C19 C16 C1A C17 -92.8(18) 2 .
N2 C16 C1A C17 -35.8(13) 2 .
C20 C16 C1A C17 -107.8(10) 2 .
N1 C16 C1A C17 19.5(11) . .
N2 N1 C1A C16 28(4) . .
C17 N1 C1A C16 28.6(18) . .
Zn1 N1 C1A C16 -145.1(16) . .
N2 N1 C1A C19 -13(4) . 2
C17 N1 C1A C19 -12.6(14) . 2
C16 N1 C1A C19 -41.3(16) . 2
Zn1 N1 C1A C19 173.6(10) . 2
N2 N1 C1A C20 -72(4) . 2
C17 N1 C1A C20 -71.3(14) . 2
C16 N1 C1A C20 -100(2) . 2
Zn1 N1 C1A C20 115.0(12) . 2
N2 N1 C1A C17 0(3) . .
C16 N1 C1A C17 -28.6(18) . .
Zn1 N1 C1A C17 -173.7(12) . .
N1 C17 C1A C16 -147(2) . .
N1 C17 C1A C16 42(2) 2 .
N2 C17 C1A C16 -147.3(18) . .
N2 C17 C1A C16 37.9(18) 2 .
C16 C17 C1A C16 -115(3) 2 .
C1A C17 C1A C16 125.5(17) 2 .
C19 C17 C1A C16 -158(2) . .
C19 C17 C1A C16 45.2(17) 2 .
N1 C17 C1A C19 167.4(13) . 2
N1 C17 C1A C19 -3.7(14) 2 2
N2 C17 C1A C19 167.5(11) . 2
N2 C17 C1A C19 -7.4(10) 2 2
C16 C17 C1A C19 -160(2) 2 2
C16 C17 C1A C19 -45.2(17) . 2
C1A C17 C1A C19 80.3(10) 2 2
C19 C17 C1A C19 156.7(18) . 2
N1 C17 C1A C20 126.8(12) . 2
N1 C17 C1A C20 -44.3(14) 2 2
N2 C17 C1A C20 126.9(9) . 2
N2 C17 C1A C20 -48.0(9) 2 2
C16 C17 C1A C20 159.0(19) 2 2
C16 C17 C1A C20 -85.9(18) . 2
C1A C17 C1A C20 39.7(8) 2 2
C19 C17 C1A C20 116.1(13) . 2
C19 C17 C1A C20 -40.6(10) 2 2
N1 C17 C1A N1 -171.1(16) 2 .
N2 C17 C1A N1 0.1(8) . .
N2 C17 C1A N1 -174.8(10) 2 .
C16 C17 C1A N1 32.2(19) 2 .
C16 C17 C1A N1 147(2) . .
C1A C17 C1A N1 -87.1(7) 2 .
C19 C17 C1A N1 -10.7(12) . .
C19 C17 C1A N1 -167.4(13) 2 .

loop_
_platon_squeeze_void_nr
_platon_squeeze_void_average_x
_platon_squeeze_void_average_y
_platon_squeeze_void_average_z
_platon_squeeze_void_volume
_platon_squeeze_void_count_electrons
1 0.000 0.000 -0.026 725.8 26.9
2 0.500 0.500 -0.013 725.8 26.9
